data_2100832
loop_
_publ_author_name
'Kubota, M.'
'Ohba, S.'

_publ_section_title
;
 Nitro-nitrito linkage photoisomerization in crystals of
 pentaamminenitrocobalt(III) dichloride
;
_journal_issue 5
_journal_name_full 'Acta Crystallographica Section B'
_journal_page_first 627
_journal_page_last 632
_journal_paper_doi 10.1107/S010876819200404X
_journal_volume 48
_journal_year 1992
_chemical_formula_sum 'Cl2 Co H15 N6 O2'
_chemical_formula_weight 261.0
_symmetry_cell_setting orthorhombic
_symmetry_space_group_name_H-M 'P 21 n b'
_cell_angle_alpha 90
_cell_angle_beta 90
_cell_angle_gamma 90
_cell_formula_units_Z 4
_cell_length_a 10.349(2)
_cell_length_b 13.228(3)
_cell_length_c 6.864(2)
_cell_volume 939.7(4)
_diffrn_radiation_type Mo
_diffrn_radiation_wavelength 0.71073
_exptl_crystal_density_diffrn 1.844
_exptl_crystal_F_000 536
_cod_data_source_file as0597.cif
_cod_data_source_block as0597d
_cod_original_cell_volume 939.7(6)
_cod_original_sg_symbol_H-M 'P 21nb'
_cod_original_formula_sum 'H15 Cl2 Co1 N6 O2'
_cod_database_code 2100832

loop_
_atom_site_label
_atom_site_fract_x
_atom_site_fract_y
_atom_site_fract_z
_atom_site_U_iso_or_equiv
Co 1.25 .10887(7) .18700(10) .0229(3)
Cl(1) .0031(4) .3555(3) .1628(3) .0337(9)
Cl(2) .5050(4) .3576(3) .1644(3) .0338(9)
N(2) .2490(10) .1999(6) -.0372(9) .048(2)
N(3) .2490(10) .2272(5) .3600(10) .036(2)
N(4) .2580(10) .0171(5) .4120(10) .040(2)
N(5) .0628(9) .1112(6) .1800(10) .030(3)
N(6) .437(2) .1013(8) .185(2) .052(4)
O(1) .266(2) -.1082(4) -.1956(9) .037(3)
N(1) .235(2) -.0312(8) -.112(2) .078(6)
O(2) .230(2) -.0130(10) .036(2) .071(4)
N(7) .252 .002 .000 .15(3)
O(3) .319 .012 -.125 .15(3)
O(4) .199 -.074 .016 .15(3)
H(21) .2211 .1860 -.1170 .060
H(22) .3404 .2115 -.1372 .060
H(23) .2099 .2615 -.0224 .060
H(31) .3331 .2447 .3977 .060
H(32) .2098 .2844 .2894 .060
H(33) .1918 .2131 .4797 .060
H(41) .3511 .0159 .4168 .060
H(42) .2054 -.0383 .5007 .060
H(43) .2281 -.0395 .4174 .060
H(51) .0348 .1132 .2837 .060
H(52) .0353 .1536 .1326 .060
H(53) .0433 .0376 .1943 .060
H(61) .4662 .1502 .2789 .060
H(62) .4837 .1190 .0518 .060
H(63) .4597 .0356 .2215 .060

loop_
_geom_angle_atom_site_label_1
_geom_angle_atom_site_label_2
_geom_angle_atom_site_label_3
_geom_angle
Co O(2) N(1) 135.0(10)
O(2) N(1) O(1) 132.0(10)
Co N(7) O(3) 116
Co N(7) O(4) 125
O(3) N(7) O(4) 118

loop_
_geom_bond_atom_site_label_1
_geom_bond_atom_site_label_2
_geom_bond_distance
Co N(2) 1.954(7)
Co N(3) 1.965(7)
Co N(4) 1.966(7)
Co N(5) 1.938(9)
Co N(6) 1.94(2)
Co O(2) 1.927(14)
Co N(7) 1.906
N(1) O(1) 1.210(10)
N(1) O(2) 1.05(2)
N(7) O(3) 1.11
N(7) O(4) 1.15
